data_1518852
loop_
_publ_author_name
'Yasuko Harada'
'Takahisa Ikeue'
'Yuki Ide'
'Yuko Kimura'
'Ichiro Hiromitsu'
'Daisuke Yoshioka'
'Masahiro Mikuriya'
'Yusuke Kataoka'
'Makoto Handa'

_publ_section_title
;
 Synthesis, structures, and properties of lantern-type dinuclear
 ruthenium(II,III) complexes cis-[Ru2{3,5-(CF3)2-pf}2(O2CMe)2Cl] and
 [Ru2{3,5-(CF3)2-pf}3(O2CMe)Cl], 3,5-(CF3)2-pf- =
 N,N'-bis[3,5-bis(trifluoromethyl)phenyl]formamidinate anion
;
_journal_name_full 'Inorganica Chimica Acta'
_journal_page_first 186
_journal_page_last 193
_journal_volume 424
_journal_year 2015
_chemical_formula_sum 'C17 H8 F12 N2'
_chemical_formula_weight 468.25
_space_group_IT_number 2
_symmetry_cell_setting triclinic
_symmetry_space_group_name_Hall '-P 1'
_symmetry_space_group_name_H-M 'P -1'
_atom_sites_solution_hydrogens geom
_atom_sites_solution_primary direct
_atom_sites_solution_secondary difmap
_cell_angle_alpha 98.324(3)
_cell_angle_beta 98.474(3)
_cell_angle_gamma 91.035(3)
_cell_formula_units_Z 2
_cell_length_a 8.4009(13)
_cell_length_b 8.9051(14)
_cell_length_c 12.0229(19)
_cell_measurement_temperature 90(2)
_cell_volume 879.5(2)
_computing_cell_refinement 'Bruker SMART'
_computing_data_collection 'Bruker SMART'
_computing_data_reduction 'Bruker SAINT'
_computing_molecular_graphics 'Bruker SHELXL'
_computing_publication_material 'Bruker SHELXL'
_computing_structure_refinement 'SHELXL-97 (Sheldrick, 1997)'
_computing_structure_solution 'SHELXS-97 (Sheldrick, 1990)'
_diffrn_ambient_temperature 90(2)
_diffrn_measured_fraction_theta_full 0.992
_diffrn_measured_fraction_theta_max 0.884
_diffrn_measurement_device_type 'CCD area detector'
_diffrn_measurement_method 'psi and omega scans'
_diffrn_radiation_monochromator graphite
_diffrn_radiation_source 'fine-focus sealed tube'
_diffrn_radiation_type MoK\a
_diffrn_radiation_wavelength 0.71073
_diffrn_reflns_av_R_equivalents 0.0126
_diffrn_reflns_av_sigmaI/netI 0.0368
_diffrn_reflns_limit_h_max 10
_diffrn_reflns_limit_h_min -9
_diffrn_reflns_limit_k_max 7
_diffrn_reflns_limit_k_min -11
_diffrn_reflns_limit_l_max 15
_diffrn_reflns_limit_l_min -14
_diffrn_reflns_number 5388
_diffrn_reflns_theta_full 25.00
_diffrn_reflns_theta_max 28.33
_diffrn_reflns_theta_min 1.73
_exptl_absorpt_coefficient_mu 0.195
_exptl_absorpt_correction_T_max 0.9529
_exptl_absorpt_correction_T_min 0.9071
_exptl_absorpt_correction_type empirical
_exptl_absorpt_process_details SADABS
_exptl_crystal_colour colorless
_exptl_crystal_density_diffrn 1.768
_exptl_crystal_density_method 'not measured'
_exptl_crystal_description block
_exptl_crystal_F_000 464
_exptl_crystal_size_max 0.51
_exptl_crystal_size_mid 0.30
_exptl_crystal_size_min 0.25
_refine_diff_density_max 0.280
_refine_diff_density_min -0.223
_refine_diff_density_rms 0.051
_refine_ls_extinction_method none
_refine_ls_goodness_of_fit_ref 0.977
_refine_ls_hydrogen_treatment constr
_refine_ls_matrix_type full
_refine_ls_number_parameters 318
_refine_ls_number_reflns 3871
_refine_ls_number_restraints 0
_refine_ls_restrained_S_all 0.977
_refine_ls_R_factor_all 0.0577
_refine_ls_R_factor_gt 0.0420
_refine_ls_shift/su_max 0.000
_refine_ls_shift/su_mean 0.000
_refine_ls_structure_factor_coef Fsqd
_refine_ls_weighting_details 'calc w=1/[\s^2^(Fo^2^)+(0.0633P)^2^+0.0000P] where P=(Fo^2^+2Fc^2^)/3'
_refine_ls_weighting_scheme calc
_refine_ls_wR_factor_gt 0.1052
_refine_ls_wR_factor_ref 0.1103
_reflns_number_gt 2804
_reflns_number_total 3871
_reflns_threshold_expression >2sigma(I)
_cod_data_source_file ICA-2015-424-186-193-1.CIF
_cod_data_source_block h35cf3p
_cod_depositor_comments
;
The following automatic conversions were performed:

'_symmetry_cell_setting' value 'Triclinic' changed to 'triclinic'
according to the built-in table from CIF Core dictionary named
'cif_core.dic' version 2.4.1 from 2010-06-29.

Automatic conversion script
Id: cif_fix_values 2827 2014-09-09 07:05:25Z andrius 
;
_cod_original_sg_symbol_H-M P-1
_cod_database_code 1518852

loop_
_symmetry_equiv_pos_as_xyz
'x, y, z'
'-x, -y, -z'

loop_
_atom_site_label
_atom_site_type_symbol
_atom_site_fract_x
_atom_site_fract_y
_atom_site_fract_z
_atom_site_U_iso_or_equiv
_atom_site_adp_type
_atom_site_occupancy
_atom_site_symmetry_multiplicity
_atom_site_calc_flag
_atom_site_refinement_flags
_atom_site_disorder_assembly
_atom_site_disorder_group
N1 N 0.34986(16) -0.49889(15) 0.36856(11) 0.0249(3) Uani 1 1 d . . .
N2 N 0.41358(16) -0.30587(15) 0.51835(11) 0.0229(3) Uani 1 1 d . . .
H2A H 0.4936 -0.3669 0.5470 0.027 Uiso 1 1 d R . .
C1 C 0.32122(19) -0.36758(19) 0.42003(13) 0.0227(4) Uani 1 1 d . . .
H1A H 0.2338 -0.3131 0.3885 0.027 Uiso 1 1 calc R . .
C2 C 0.23999(19) -0.56084(18) 0.27061(13) 0.0227(4) Uani 1 1 d . . .
C3 C 0.07977(19) -0.59414(19) 0.27712(14) 0.0241(4) Uani 1 1 d . . .
H3A H 0.0399 -0.5687 0.3471 0.029 Uiso 1 1 calc R . .
C4 C -0.0226(2) -0.66465(19) 0.18142(14) 0.0256(4) Uani 1 1 d . . .
C5 C 0.0328(2) -0.7005(2) 0.07817(14) 0.0275(4) Uani 1 1 d . . .
H5A H -0.0375 -0.7476 0.0128 0.033 Uiso 1 1 calc R . .
C6 C 0.1926(2) -0.6663(2) 0.07193(14) 0.0267(4) Uani 1 1 d . A .
C7 C 0.2976(2) -0.59902(19) 0.16716(14) 0.0248(4) Uani 1 1 d . . .
H7A H 0.4076 -0.5791 0.1620 0.030 Uiso 1 1 calc R . .
C8 C -0.1914(2) -0.7102(2) 0.19185(16) 0.0358(5) Uani 1 1 d . . .
C9 C 0.2526(2) -0.7057(3) -0.04075(16) 0.0366(5) Uani 1 1 d . . .
C10 C 0.41187(19) -0.15572(18) 0.57304(13) 0.0219(3) Uani 1 1 d . . .
C11 C 0.53599(19) -0.10519(19) 0.66152(13) 0.0236(4) Uani 1 1 d . . .
H11A H 0.6169 -0.1726 0.6839 0.028 Uiso 1 1 calc R . .
C12 C 0.54215(19) 0.04327(19) 0.71730(13) 0.0245(4) Uani 1 1 d . B .
C13 C 0.42515(19) 0.14373(19) 0.68801(14) 0.0249(4) Uani 1 1 d . . .
H13A H 0.4288 0.2446 0.7273 0.030 Uiso 1 1 calc R . .
C14 C 0.30175(19) 0.09251(18) 0.59911(13) 0.0235(4) Uani 1 1 d . . .
C15 C 0.29400(19) -0.05489(19) 0.54154(13) 0.0228(4) Uani 1 1 d . . .
H15A H 0.2089 -0.0870 0.4810 0.027 Uiso 1 1 calc R . .
C16 C 0.6814(2) 0.0924(2) 0.80982(16) 0.0339(4) Uani 1 1 d . . .
C17 C 0.1728(2) 0.1984(2) 0.56611(15) 0.0289(4) Uani 1 1 d . . .
F1 F -0.25108(13) -0.62079(15) 0.27347(10) 0.0503(4) Uani 1 1 d . . .
F2 F -0.29397(14) -0.70879(18) 0.09703(11) 0.0652(4) Uani 1 1 d . . .
F3 F -0.20081(16) -0.85120(16) 0.21751(14) 0.0686(4) Uani 1 1 d . . .
F4A F 0.3941(3) -0.6338(7) -0.0435(2) 0.0774(18) Uani 0.661(8) 1 d P A 1
F5A F 0.2659(9) -0.8454(4) -0.0716(3) 0.104(2) Uani 0.661(8) 1 d P A 1
F6A F 0.1559(3) -0.6552(4) -0.1243(2) 0.0517(9) Uani 0.661(8) 1 d P A 1
F4B F 0.3930(6) -0.7663(12) -0.0278(4) 0.063(3) Uani 0.339(8) 1 d P A 2
F5B F 0.1670(9) -0.8235(13) -0.1038(7) 0.112(5) Uani 0.339(8) 1 d P A 2
F6B F 0.2547(19) -0.6023(10) -0.0953(9) 0.130(7) Uani 0.339(8) 1 d P A 2
F7A F 0.8202(12) 0.034(3) 0.789(2) 0.075(4) Uani 0.57(5) 1 d P B 3
F7B F 0.8202(13) 0.083(2) 0.7612(10) 0.051(3) Uani 0.43(5) 1 d P B 4
F8 F 0.67644(19) 0.02924(15) 0.90098(11) 0.0713(5) Uani 1 1 d . B .
F9 F 0.69170(15) 0.24137(13) 0.84344(10) 0.0490(3) Uani 1 1 d . B .
F10 F 0.22992(13) 0.34105(12) 0.57096(12) 0.0497(3) Uani 1 1 d . . .
F11 F 0.05885(12) 0.20611(13) 0.63386(9) 0.0405(3) Uani 1 1 d . . .
F12 F 0.09433(13) 0.15734(12) 0.46014(9) 0.0388(3) Uani 1 1 d . . .

loop_
_atom_site_aniso_label
_atom_site_aniso_U_11
_atom_site_aniso_U_22
_atom_site_aniso_U_33
_atom_site_aniso_U_23
_atom_site_aniso_U_13
_atom_site_aniso_U_12
N1 0.0266(7) 0.0216(8) 0.0229(7) -0.0025(6) -0.0020(6) 0.0017(6)
N2 0.0229(7) 0.0192(7) 0.0235(7) -0.0018(5) -0.0018(5) 0.0039(5)
C1 0.0215(8) 0.0234(9) 0.0225(8) 0.0029(7) 0.0010(6) 0.0014(6)
C2 0.0267(8) 0.0171(8) 0.0221(8) 0.0001(6) -0.0017(6) 0.0050(6)
C3 0.0292(9) 0.0212(9) 0.0206(8) 0.0001(6) 0.0017(7) 0.0028(7)
C4 0.0258(9) 0.0234(9) 0.0251(9) 0.0003(7) -0.0004(7) -0.0001(7)
C5 0.0307(9) 0.0273(10) 0.0206(8) -0.0029(7) -0.0026(7) 0.0007(7)
C6 0.0306(9) 0.0282(10) 0.0203(8) 0.0003(7) 0.0030(7) 0.0056(7)
C7 0.0228(8) 0.0247(9) 0.0263(9) 0.0032(7) 0.0017(7) 0.0024(7)
C8 0.0327(10) 0.0402(12) 0.0303(10) -0.0062(8) 0.0035(8) -0.0076(8)
C9 0.0341(10) 0.0495(14) 0.0247(10) 0.0017(9) 0.0033(8) 0.0044(9)
C10 0.0230(8) 0.0205(9) 0.0217(8) -0.0002(6) 0.0053(6) -0.0011(6)
C11 0.0238(8) 0.0232(9) 0.0227(8) 0.0019(7) 0.0019(6) 0.0016(7)
C12 0.0271(8) 0.0255(9) 0.0197(8) -0.0007(7) 0.0038(6) -0.0031(7)
C13 0.0305(9) 0.0210(9) 0.0221(8) -0.0026(7) 0.0067(7) -0.0021(7)
C14 0.0248(8) 0.0219(9) 0.0242(8) 0.0014(7) 0.0075(7) 0.0013(7)
C15 0.0220(8) 0.0231(9) 0.0216(8) -0.0009(6) 0.0018(6) -0.0009(6)
C16 0.0367(10) 0.0284(11) 0.0307(10) -0.0060(8) -0.0044(8) 0.0016(8)
C17 0.0291(9) 0.0232(9) 0.0324(10) -0.0015(7) 0.0041(7) 0.0020(7)
F1 0.0353(6) 0.0645(9) 0.0453(7) -0.0180(6) 0.0147(5) -0.0099(6)
F2 0.0296(6) 0.1192(13) 0.0383(7) -0.0047(7) -0.0038(5) -0.0142(7)
F3 0.0583(9) 0.0442(9) 0.1095(12) 0.0128(8) 0.0330(8) -0.0129(6)
F4A 0.0453(14) 0.148(5) 0.0339(13) -0.0082(17) 0.0152(10) -0.0254(19)
F5A 0.239(7) 0.0380(19) 0.061(2) 0.0199(17) 0.089(4) 0.059(3)
F6A 0.0553(15) 0.081(3) 0.0203(10) 0.0107(11) 0.0053(10) 0.0132(12)
F4B 0.043(3) 0.116(7) 0.028(2) -0.004(3) 0.0139(18) 0.027(3)
F5B 0.075(4) 0.169(10) 0.067(4) -0.092(5) 0.044(3) -0.067(5)
F6B 0.260(18) 0.074(6) 0.110(8) 0.069(6) 0.138(11) 0.092(9)
F7A 0.040(2) 0.089(7) 0.070(6) -0.041(5) -0.025(3) 0.016(3)
F7B 0.020(3) 0.088(6) 0.037(3) -0.011(3) 0.001(2) -0.002(3)
F8 0.1064(12) 0.0503(9) 0.0445(8) 0.0208(6) -0.0393(8) -0.0283(8)
F9 0.0643(8) 0.0274(6) 0.0438(7) -0.0013(5) -0.0217(6) -0.0108(5)
F10 0.0384(6) 0.0211(6) 0.0863(10) 0.0080(6) -0.0016(6) 0.0035(5)
F11 0.0298(6) 0.0536(8) 0.0373(6) 0.0000(5) 0.0072(5) 0.0141(5)
F12 0.0459(6) 0.0362(7) 0.0312(6) 0.0018(5) -0.0026(5) 0.0156(5)

loop_
_atom_type_symbol
_atom_type_description
_atom_type_scat_dispersion_real
_atom_type_scat_dispersion_imag
_atom_type_scat_source
C C 0.0033 0.0016 'International Tables Vol C Tables 4.2.6.8 and 6.1.1.4'
H H 0.0000 0.0000 'International Tables Vol C Tables 4.2.6.8 and 6.1.1.4'
N N 0.0061 0.0033 'International Tables Vol C Tables 4.2.6.8 and 6.1.1.4'
F F 0.0171 0.0103 'International Tables Vol C Tables 4.2.6.8 and 6.1.1.4'

loop_
_geom_angle_atom_site_label_1
_geom_angle_atom_site_label_2
_geom_angle_atom_site_label_3
_geom_angle
C1 N1 C2 117.52(13)
C1 N2 C10 126.50(14)
C1 N2 H2A 115.4
C10 N2 H2A 117.6
N1 C1 N2 121.01(15)
N1 C1 H1A 119.5
N2 C1 H1A 119.5
C3 C2 C7 119.45(14)
C3 C2 N1 121.42(15)
C7 C2 N1 118.97(14)
C2 C3 C4 120.21(15)
C2 C3 H3A 119.9
C4 C3 H3A 119.9
C5 C4 C3 120.70(16)
C5 C4 C8 119.67(15)
C3 C4 C8 119.54(15)
C4 C5 C6 118.88(15)
C4 C5 H5A 120.6
C6 C5 H5A 120.6
C5 C6 C7 121.29(15)
C5 C6 C9 118.73(15)
C7 C6 C9 119.97(15)
C6 C7 C2 119.43(15)
C6 C7 H7A 120.3
C2 C7 H7A 120.3
F2 C8 F1 106.24(16)
F2 C8 F3 106.38(15)
F1 C8 F3 105.92(17)
F2 C8 C4 113.12(16)
F1 C8 C4 113.17(14)
F3 C8 C4 111.47(16)
F6B C9 F5A 129.2(5)
F6B C9 F4B 110.7(6)
F5A C9 F4B 59.4(3)
F6B C9 F5B 109.5(7)
F5A C9 F5B 40.6(4)
F4B C9 F5B 99.0(5)
F6B C9 F6A 43.1(8)
F5A C9 F6A 106.7(3)
F4B C9 F6A 137.0(3)
F5B C9 F6A 71.5(6)
F6B C9 F4A 60.8(7)
F5A C9 F4A 108.3(3)
F4B C9 F4A 54.9(3)
F5B C9 F4A 135.3(3)
F6A C9 F4A 102.1(3)
F6B C9 C6 114.8(4)
F5A C9 C6 114.7(2)
F4B C9 C6 111.2(2)
F5B C9 C6 110.5(3)
F6A C9 C6 111.4(2)
F4A C9 C6 112.70(17)
C11 C10 C15 118.92(14)
C11 C10 N2 117.88(14)
C15 C10 N2 123.20(14)
C12 C11 C10 120.38(15)
C12 C11 H11A 119.8
C10 C11 H11A 119.8
C13 C12 C11 121.32(15)
C13 C12 C16 120.75(15)
C11 C12 C16 117.93(15)
C12 C13 C14 117.95(15)
C12 C13 H13A 121.0
C14 C13 H13A 121.0
C15 C14 C13 121.70(15)
C15 C14 C17 119.17(15)
C13 C14 C17 119.12(14)
C14 C15 C10 119.72(15)
C14 C15 H15A 120.1
C10 C15 H15A 120.1
F8 C16 F7A 94.7(15)
F8 C16 F9 106.53(15)
F7A C16 F9 113.6(10)
F8 C16 F7B 118.4(9)
F7A C16 F7B 25.2(7)
F9 C16 F7B 96.9(9)
F8 C16 C12 113.25(16)
F7A C16 C12 114.1(5)
F9 C16 C12 113.02(15)
F7B C16 C12 107.7(5)
F10 C17 F11 106.26(13)
F10 C17 F12 106.28(15)
F11 C17 F12 105.55(13)
F10 C17 C14 112.68(14)
F11 C17 C14 112.33(15)
F12 C17 C14 113.16(13)

loop_
_geom_bond_atom_site_label_1
_geom_bond_atom_site_label_2
_geom_bond_distance
N1 C1 1.286(2)
N1 C2 1.4199(19)
N2 C1 1.352(2)
N2 C10 1.403(2)
N2 H2A 0.9298
C1 H1A 0.9500
C2 C3 1.389(2)
C2 C7 1.399(2)
C3 C4 1.392(2)
C3 H3A 0.9500
C4 C5 1.386(2)
C4 C8 1.496(2)
C5 C6 1.386(2)
C5 H5A 0.9500
C6 C7 1.390(2)
C6 C9 1.511(2)
C7 H7A 0.9500
C8 F2 1.325(2)
C8 F1 1.334(2)
C8 F3 1.340(3)
C9 F6B 1.207(6)
C9 F5A 1.257(3)
C9 F4B 1.304(5)
C9 F5B 1.331(6)
C9 F6A 1.332(3)
C9 F4A 1.347(3)
C10 C11 1.392(2)
C10 C15 1.397(2)
C11 C12 1.390(2)
C11 H11A 0.9500
C12 C13 1.383(2)
C12 C16 1.502(2)
C13 C14 1.393(2)
C13 H13A 0.9500
C14 C15 1.388(2)
C14 C17 1.497(2)
C15 H15A 0.9500
C16 F8 1.308(2)
C16 F7A 1.327(9)
C16 F9 1.327(2)
C16 F7B 1.378(9)
C17 F10 1.340(2)
C17 F11 1.342(2)
C17 F12 1.342(2)
